data_7238761
loop_
_publ_author_name
'Flores, MariFe'
'Garc\'ia-Garc\'ia, Pilar'
'Garrido, Narciso M.'
'Marcos, Isidro S.'
'Sanz, Francisca'
'D\'iez, David'

_publ_section_title
;
 From isoxazolidines to tetrahydro-1,3-oxazines for the synthesis of
 chiral pyrrolidines
;
_journal_issue 29
_journal_name_full 'RSC Advances'
_journal_page_first 11040
_journal_paper_doi 10.1039/c2ra22110a
_journal_volume 2
_journal_year 2012
_chemical_absolute_configuration rm
_chemical_formula_moiety 'C22 H25 N O5 S, C H2 Cl2'
_chemical_formula_sum 'C23 H27 Cl2 N O5 S'
_chemical_formula_weight 500.42
_space_group_IT_number 4
_space_group_name_Hall 'P 2yb'
_space_group_name_H-M_alt 'P 1 21 1'
_symmetry_cell_setting monoclinic
_symmetry_space_group_name_Hall 'P 2yb'
_symmetry_space_group_name_H-M 'P 1 21 1'
_atom_sites_solution_hydrogens geom
_atom_sites_solution_primary direct
_atom_sites_solution_secondary difmap
_audit_creation_method SHELXL-97
_cell_angle_alpha 90.00
_cell_angle_beta 99.791(3)
_cell_angle_gamma 90.00
_cell_formula_units_Z 2
_cell_length_a 6.0659(2)
_cell_length_b 15.5656(6)
_cell_length_c 12.9608(5)
_cell_measurement_reflns_used 3976
_cell_measurement_temperature 298(2)
_cell_measurement_theta_max 66.41
_cell_measurement_theta_min 4.48
_cell_volume 1205.93(8)
_computing_cell_refinement 'SAINT (Bruker 2006)'
_computing_data_collection 'APEX 2 (Bruker 2006)'
_computing_data_reduction 'SAINT (Bruker 2006)'
_computing_molecular_graphics 'Mercury 2.3 (Macrae et al, 2008)'
_computing_publication_material 'Bruker SHELXTL'
_computing_structure_refinement 'SHELXL-97 (Sheldrick, 1997)'
_computing_structure_solution 'SHELXS-97 (Sheldrick, 1990)'
_diffrn_ambient_temperature 298(2)
_diffrn_measured_fraction_theta_full 0.929
_diffrn_measured_fraction_theta_max 0.929
_diffrn_measurement_device_type 'CCD area detector'
_diffrn_measurement_method 'phi and omega scans'
_diffrn_radiation_monochromator graphite
_diffrn_radiation_source 'fine-focus sealed tube'
_diffrn_radiation_type CuK\a
_diffrn_radiation_wavelength 1.54178
_diffrn_reflns_av_R_equivalents 0.0254
_diffrn_reflns_av_sigmaI/netI 0.0500
_diffrn_reflns_limit_h_max 7
_diffrn_reflns_limit_h_min -5
_diffrn_reflns_limit_k_max 18
_diffrn_reflns_limit_k_min -17
_diffrn_reflns_limit_l_max 14
_diffrn_reflns_limit_l_min -15
_diffrn_reflns_number 6938
_diffrn_reflns_theta_full 67.01
_diffrn_reflns_theta_max 67.01
_diffrn_reflns_theta_min 4.48
_exptl_absorpt_coefficient_mu 3.521
_exptl_absorpt_correction_T_max 0.703
_exptl_absorpt_correction_T_min 0.557
_exptl_absorpt_correction_type multi-scan
_exptl_absorpt_process_details 'SADABS (Bruker, 2006)'
_exptl_crystal_colour colourless
_exptl_crystal_density_diffrn 1.378
_exptl_crystal_density_method 'not measured'
_exptl_crystal_description Prismatic
_exptl_crystal_F_000 524
_exptl_crystal_size_max 0.20
_exptl_crystal_size_mid 0.15
_exptl_crystal_size_min 0.10
_refine_diff_density_max 0.355
_refine_diff_density_min -0.352
_refine_diff_density_rms 0.038
_refine_ls_abs_structure_details 'Flack H D (1983), Acta Cryst. A39, 876-881'
_refine_ls_abs_structure_Flack 0.021(18)
_refine_ls_extinction_coef 0.0032(5)
_refine_ls_extinction_expression Fc^*^=kFc[1+0.001xFc^2^\l^3^/sin(2\q)]^-1/4^
_refine_ls_extinction_method SHELXL
_refine_ls_goodness_of_fit_ref 1.039
_refine_ls_hydrogen_treatment constr
_refine_ls_matrix_type full
_refine_ls_number_parameters 293
_refine_ls_number_reflns 3318
_refine_ls_number_restraints 1
_refine_ls_restrained_S_all 1.039
_refine_ls_R_factor_all 0.0403
_refine_ls_R_factor_gt 0.0379
_refine_ls_shift/su_max 0.001
_refine_ls_shift/su_mean 0.000
_refine_ls_structure_factor_coef Fsqd
_refine_ls_weighting_details 'calc w=1/[\s^2^(Fo^2^)+(0.0530P)^2^+0.2654P] where P=(Fo^2^+2Fc^2^)/3'
_refine_ls_weighting_scheme calc
_refine_ls_wR_factor_gt 0.1017
_refine_ls_wR_factor_ref 0.1042
_reflns_number_gt 3132
_reflns_number_total 3318
_reflns_threshold_expression >2sigma(I)
_cod_data_source_file c2ra22110a.txt
_cod_data_source_block 1
_cod_depositor_comments
;
The following automatic conversions were performed:

data item '_symmetry_cell_setting' value 'Monoclinic' was changed to
'monoclinic' in accordance with the
/home/saulius/struct/COD-crude-data/automatic-downloads/DataCite-retrospective/RSC/depositions/lib/dictionaries/cif_core.dic
dictionary named 'cif_core.dic' version 2.4.2 last updated on
2011-04-26.

Automatic conversion script
Id: cif_fix_values 6909 2019-04-08 15:41:33Z antanas 
;
_cod_original_sg_symbol_Hall P2yb
_cod_original_sg_symbol_H-M P2(1)
_cod_database_code 7238761

loop_
_symmetry_equiv_pos_as_xyz
'x, y, z'
'-x, y+1/2, -z'

loop_
_atom_site_label
_atom_site_type_symbol
_atom_site_fract_x
_atom_site_fract_y
_atom_site_fract_z
_atom_site_U_iso_or_equiv
_atom_site_adp_type
_atom_site_occupancy
_atom_site_symmetry_multiplicity
_atom_site_calc_flag
_atom_site_refinement_flags
S1 S 0.61933(12) 0.84570(5) 0.57852(5) 0.0482(2) Uani 1 1 d .
O1 O 0.3812(4) 0.8483(2) 0.57219(19) 0.0727(7) Uani 1 1 d .
O2 O 0.7107(5) 0.78690(18) 0.51205(17) 0.0711(7) Uani 1 1 d .
O3 O 1.0656(3) 0.76701(15) 0.82739(17) 0.0536(5) Uani 1 1 d .
O4 O 0.4667(4) 0.61028(16) 0.7430(2) 0.0666(7) Uani 1 1 d .
O5 O 0.7812(4) 0.56278(14) 0.84778(18) 0.0564(6) Uani 1 1 d .
N1 N 0.7026(4) 0.74540(16) 0.87186(17) 0.0428(5) Uani 1 1 d .
C1 C 0.5904(7) 1.0200(3) 0.5799(3) 0.0678(10) Uani 1 1 d .
H1 H 0.4620 1.0116 0.6090 0.081 Uiso 1 1 calc R
C2 C 0.6587(10) 1.1027(3) 0.5604(3) 0.0851(13) Uani 1 1 d .
H2 H 0.5770 1.1498 0.5770 0.102 Uiso 1 1 calc R
C3 C 0.8459(9) 1.1146(3) 0.5169(3) 0.0850(13) Uani 1 1 d .
H3 H 0.8904 1.1698 0.5022 0.102 Uiso 1 1 calc R
C4 C 0.9681(7) 1.0453(4) 0.4949(4) 0.0853(14) Uani 1 1 d .
H4 H 1.0980 1.0543 0.4672 0.102 Uiso 1 1 calc R
C5 C 0.9037(6) 0.9621(3) 0.5126(3) 0.0641(10) Uani 1 1 d .
H5 H 0.9862 0.9153 0.4958 0.077 Uiso 1 1 calc R
C6 C 0.7127(5) 0.9505(2) 0.5562(2) 0.0478(7) Uani 1 1 d .
C7 C 0.7372(4) 0.82309(17) 0.7118(2) 0.0395(6) Uani 1 1 d .
H7 H 0.7330 0.8764 0.7516 0.047 Uiso 1 1 calc R
C8 C 0.9829(5) 0.7953(2) 0.7230(2) 0.0492(7) Uani 1 1 d .
H8A H 0.9962 0.7491 0.6743 0.059 Uiso 1 1 calc R
H8B H 1.0724 0.8433 0.7060 0.059 Uiso 1 1 calc R
C9 C 0.9193(5) 0.7088(2) 0.8661(2) 0.0430(6) Uani 1 1 d .
H9 H 0.9889 0.6875 0.9351 0.052 Uiso 1 1 calc R
C10 C 0.8542(5) 0.63344(19) 0.7921(2) 0.0460(7) Uani 1 1 d .
H10 H 0.9728 0.6175 0.7530 0.055 Uiso 1 1 calc R
C11 C 0.5636(6) 0.5370(2) 0.7985(3) 0.0619(9) Uani 1 1 d .
C12 C 0.6399(5) 0.66470(19) 0.7204(2) 0.0448(7) Uani 1 1 d .
H12 H 0.6534 0.6643 0.6462 0.054 Uiso 1 1 calc R
C13 C 0.6038(4) 0.75495(19) 0.7614(2) 0.0404(6) Uani 1 1 d .
H13 H 0.4446 0.7696 0.7526 0.048 Uiso 1 1 calc R
C14 C 0.4262(8) 0.5172(4) 0.8808(4) 0.0911(15) Uani 1 1 d .
H14A H 0.4118 0.5679 0.9212 0.137 Uiso 1 1 calc R
H14B H 0.4980 0.4728 0.9259 0.137 Uiso 1 1 calc R
H14C H 0.2805 0.4980 0.8482 0.137 Uiso 1 1 calc R
C15 C 0.5768(10) 0.4638(3) 0.7241(4) 0.1001(16) Uani 1 1 d .
H15A H 0.4349 0.4570 0.6792 0.150 Uiso 1 1 calc R
H15B H 0.6141 0.4119 0.7632 0.150 Uiso 1 1 calc R
H15C H 0.6899 0.4758 0.6826 0.150 Uiso 1 1 calc R
C16 C 0.6985(8) 0.8203(2) 0.9397(2) 0.0652(10) Uani 1 1 d .
H16A H 0.5592 0.8512 0.9188 0.078 Uiso 1 1 calc R
H16B H 0.8204 0.8585 0.9313 0.078 Uiso 1 1 calc R
C17 C 0.7200(6) 0.7946(2) 1.0519(2) 0.0506(7) Uani 1 1 d .
C18 C 0.9112(7) 0.8120(3) 1.1233(3) 0.0707(10) Uani 1 1 d .
H18 H 1.0310 0.8391 1.1006 0.085 Uiso 1 1 calc R
C19 C 0.9282(8) 0.7904(3) 1.2261(3) 0.0827(12) Uani 1 1 d .
H19 H 1.0592 0.8025 1.2724 0.099 Uiso 1 1 calc R
C20 C 0.7544(9) 0.7510(3) 1.2620(3) 0.0830(13) Uani 1 1 d .
H20 H 0.7664 0.7361 1.3322 0.100 Uiso 1 1 calc R
C21 C 0.5619(8) 0.7338(3) 1.1927(3) 0.0764(12) Uani 1 1 d .
H21 H 0.4417 0.7078 1.2163 0.092 Uiso 1 1 calc R
C22 C 0.5454(6) 0.7550(3) 1.0879(3) 0.0607(8) Uani 1 1 d .
H22 H 0.4151 0.7423 1.0414 0.073 Uiso 1 1 calc R
C23 C -0.1122(8) 0.5613(4) 1.1110(4) 0.0997(16) Uani 1 1 d .
H23A H -0.1727 0.5489 1.0383 0.120 Uiso 1 1 calc R
H23B H -0.1498 0.6204 1.1244 0.120 Uiso 1 1 calc R
Cl1 Cl -0.2411(3) 0.49571(13) 1.18850(17) 0.1378(7) Uani 1 1 d .
Cl2 Cl 0.1707(2) 0.55259(10) 1.12778(14) 0.1108(5) Uani 1 1 d .

loop_
_atom_site_aniso_label
_atom_site_aniso_U_11
_atom_site_aniso_U_22
_atom_site_aniso_U_33
_atom_site_aniso_U_23
_atom_site_aniso_U_13
_atom_site_aniso_U_12
S1 0.0523(4) 0.0544(4) 0.0363(3) 0.0083(3) 0.0032(3) -0.0024(4)
O1 0.0460(11) 0.099(2) 0.0672(13) 0.0317(15) -0.0056(10) -0.0101(14)
O2 0.1082(19) 0.0666(16) 0.0399(11) -0.0066(11) 0.0163(12) 0.0012(14)
O3 0.0401(10) 0.0632(14) 0.0537(11) 0.0106(10) -0.0033(9) -0.0082(11)
O4 0.0571(13) 0.0498(13) 0.0832(16) 0.0208(12) -0.0156(12) -0.0146(11)
O5 0.0659(13) 0.0402(11) 0.0572(12) 0.0120(10) -0.0066(10) 0.0003(11)
N1 0.0516(13) 0.0406(12) 0.0363(11) 0.0024(10) 0.0079(10) 0.0048(11)
C1 0.087(2) 0.065(2) 0.055(2) 0.0148(17) 0.0220(18) 0.011(2)
C2 0.133(4) 0.058(2) 0.062(2) 0.0098(19) 0.010(2) 0.016(3)
C3 0.108(3) 0.068(3) 0.072(3) 0.028(2) -0.004(2) -0.016(3)
C4 0.070(2) 0.104(4) 0.081(3) 0.042(3) 0.009(2) -0.016(3)
C5 0.0548(18) 0.077(3) 0.0610(19) 0.0265(18) 0.0129(15) 0.0039(18)
C6 0.0526(16) 0.0524(18) 0.0374(14) 0.0112(13) 0.0045(12) 0.0043(14)
C7 0.0432(14) 0.0396(15) 0.0368(12) 0.0032(11) 0.0103(11) 0.0012(12)
C8 0.0407(14) 0.0605(19) 0.0470(15) 0.0114(14) 0.0088(12) -0.0029(14)
C9 0.0419(14) 0.0461(15) 0.0385(14) 0.0033(12) -0.0003(11) 0.0017(13)
C10 0.0508(15) 0.0416(16) 0.0450(15) 0.0030(12) 0.0070(12) 0.0075(13)
C11 0.072(2) 0.0419(16) 0.0628(19) 0.0087(16) -0.0147(16) -0.0109(16)
C12 0.0477(15) 0.0424(16) 0.0412(14) 0.0035(12) -0.0011(12) -0.0002(13)
C13 0.0373(13) 0.0429(15) 0.0412(14) 0.0082(12) 0.0077(11) 0.0058(12)
C14 0.082(3) 0.102(4) 0.087(3) 0.034(3) 0.005(2) -0.019(3)
C15 0.133(4) 0.057(2) 0.096(3) -0.017(2) -0.022(3) -0.005(3)
C16 0.112(3) 0.0428(17) 0.0435(16) 0.0021(13) 0.0210(18) 0.0131(19)
C17 0.070(2) 0.0418(16) 0.0427(15) 0.0002(13) 0.0176(14) 0.0124(15)
C18 0.074(2) 0.074(2) 0.067(2) -0.0021(19) 0.0185(19) -0.010(2)
C19 0.088(3) 0.095(3) 0.059(2) -0.003(2) -0.004(2) 0.004(3)
C20 0.125(4) 0.084(3) 0.0425(18) 0.0029(19) 0.021(2) 0.014(3)
C21 0.099(3) 0.075(3) 0.064(2) 0.001(2) 0.040(2) -0.003(2)
C22 0.0656(19) 0.060(2) 0.0564(18) -0.0050(16) 0.0094(15) 0.0030(17)
C23 0.096(3) 0.113(4) 0.090(3) 0.034(3) 0.018(3) 0.020(3)
Cl1 0.1158(10) 0.1223(12) 0.1793(17) 0.0644(13) 0.0370(10) -0.0034(9)
Cl2 0.0921(8) 0.0961(9) 0.1470(13) 0.0088(9) 0.0282(8) 0.0011(7)

loop_
_atom_type_symbol
_atom_type_description
_atom_type_scat_dispersion_real
_atom_type_scat_dispersion_imag
_atom_type_scat_source
C C 0.0181 0.0091 'International Tables Vol C Tables 4.2.6.8 and 6.1.1.4'
H H 0.0000 0.0000 'International Tables Vol C Tables 4.2.6.8 and 6.1.1.4'
N N 0.0311 0.0180 'International Tables Vol C Tables 4.2.6.8 and 6.1.1.4'
O O 0.0492 0.0322 'International Tables Vol C Tables 4.2.6.8 and 6.1.1.4'
S S 0.3331 0.5567 'International Tables Vol C Tables 4.2.6.8 and 6.1.1.4'
Cl Cl 0.3639 0.7018 'International Tables Vol C Tables 4.2.6.8 and 6.1.1.4'

loop_
_geom_angle_atom_site_label_1
_geom_angle_atom_site_label_2
_geom_angle_atom_site_label_3
_geom_angle
O2 S1 O1 118.22(18)
O2 S1 C6 108.92(16)
O1 S1 C6 108.23(17)
O2 S1 C7 108.86(14)
O1 S1 C7 107.12(13)
C6 S1 C7 104.65(14)
C9 O3 C8 113.1(2)
C12 O4 C11 109.1(2)
C11 O5 C10 109.5(2)
C9 N1 C16 117.0(3)
C9 N1 C13 102.4(2)
C16 N1 C13 117.5(2)
C6 C1 C2 120.0(4)
C6 C1 H1 120.0
C2 C1 H1 120.0
C3 C2 C1 119.8(4)
C3 C2 H2 120.1
C1 C2 H2 120.1
C2 C3 C4 119.9(4)
C2 C3 H3 120.1
C4 C3 H3 120.1
C3 C4 C5 121.7(4)
C3 C4 H4 119.1
C5 C4 H4 119.1
C4 C5 C6 118.0(4)
C4 C5 H5 121.0
C6 C5 H5 121.0
C1 C6 C5 120.6(3)
C1 C6 S1 119.3(3)
C5 C6 S1 120.0(3)
C8 C7 C13 109.7(2)
C8 C7 S1 111.70(18)
C13 C7 S1 112.75(18)
C8 C7 H7 107.5
C13 C7 H7 107.5
S1 C7 H7 107.5
O3 C8 C7 110.8(2)
O3 C8 H8A 109.5
C7 C8 H8A 109.5
O3 C8 H8B 109.5
C7 C8 H8B 109.5
H8A C8 H8B 108.1
O3 C9 N1 113.3(2)
O3 C9 C10 112.4(2)
N1 C9 C10 101.3(2)
O3 C9 H9 109.9
N1 C9 H9 109.9
C10 C9 H9 109.9
O5 C10 C9 110.2(2)
O5 C10 C12 104.2(2)
C9 C10 C12 103.8(2)
O5 C10 H10 112.7
C9 C10 H10 112.7
C12 C10 H10 112.7
O4 C11 O5 105.8(2)
O4 C11 C14 107.1(4)
O5 C11 C14 109.0(3)
O4 C11 C15 110.3(3)
O5 C11 C15 110.8(4)
C14 C11 C15 113.5(4)
O4 C12 C13 108.8(2)
O4 C12 C10 105.4(2)
C13 C12 C10 103.7(2)
O4 C12 H12 112.8
C13 C12 H12 112.8
C10 C12 H12 112.8
N1 C13 C12 100.8(2)
N1 C13 C7 108.8(2)
C12 C13 C7 111.8(2)
N1 C13 H13 111.7
C12 C13 H13 111.7
C7 C13 H13 111.7
C11 C14 H14A 109.5
C11 C14 H14B 109.5
H14A C14 H14B 109.5
C11 C14 H14C 109.5
H14A C14 H14C 109.5
H14B C14 H14C 109.5
C11 C15 H15A 109.5
C11 C15 H15B 109.5
H15A C15 H15B 109.5
C11 C15 H15C 109.5
H15A C15 H15C 109.5
H15B C15 H15C 109.5
N1 C16 C17 111.4(3)
N1 C16 H16A 109.3
C17 C16 H16A 109.3
N1 C16 H16B 109.3
C17 C16 H16B 109.3
H16A C16 H16B 108.0
C22 C17 C18 117.9(3)
C22 C17 C16 120.4(3)
C18 C17 C16 121.7(3)
C19 C18 C17 121.5(4)
C19 C18 H18 119.2
C17 C18 H18 119.2
C18 C19 C20 120.6(4)
C18 C19 H19 119.7
C20 C19 H19 119.7
C19 C20 C21 119.0(4)
C19 C20 H20 120.5
C21 C20 H20 120.5
C20 C21 C22 120.4(4)
C20 C21 H21 119.8
C22 C21 H21 119.8
C17 C22 C21 120.6(4)
C17 C22 H22 119.7
C21 C22 H22 119.7
Cl2 C23 Cl1 115.5(3)
Cl2 C23 H23A 108.4
Cl1 C23 H23A 108.4
Cl2 C23 H23B 108.4
Cl1 C23 H23B 108.4
H23A C23 H23B 107.5

loop_
_geom_bond_atom_site_label_1
_geom_bond_atom_site_label_2
_geom_bond_distance
S1 O2 1.432(3)
S1 O1 1.434(2)
S1 C6 1.767(3)
S1 C7 1.788(3)
O3 C9 1.419(4)
O3 C8 1.430(4)
O4 C12 1.418(4)
O4 C11 1.421(4)
O5 C11 1.423(4)
O5 C10 1.426(4)
N1 C9 1.446(4)
N1 C16 1.462(4)
N1 C13 1.463(4)
C1 C6 1.375(5)
C1 C2 1.388(6)
C1 H1 0.9300
C2 C3 1.365(7)
C2 H2 0.9300
C3 C4 1.366(7)
C3 H3 0.9300
C4 C5 1.384(6)
C4 H4 0.9300
C5 C6 1.384(5)
C5 H5 0.9300
C7 C8 1.535(4)
C7 C13 1.539(4)
C7 H7 0.9800
C8 H8A 0.9700
C8 H8B 0.9700
C9 C10 1.523(4)
C9 H9 0.9800
C10 C12 1.542(4)
C10 H10 0.9800
C11 C14 1.493(6)
C11 C15 1.502(6)
C12 C13 1.531(4)
C12 H12 0.9800
C13 H13 0.9800
C14 H14A 0.9600
C14 H14B 0.9600
C14 H14C 0.9600
C15 H15A 0.9600
C15 H15B 0.9600
C15 H15C 0.9600
C16 C17 1.493(4)
C16 H16A 0.9700
C16 H16B 0.9700
C17 C22 1.374(5)
C17 C18 1.382(5)
C18 C19 1.361(6)
C18 H18 0.9300
C19 C20 1.367(7)
C19 H19 0.9300
C20 C21 1.373(7)
C20 H20 0.9300
C21 C22 1.385(6)
C21 H21 0.9300
C22 H22 0.9300
C23 Cl2 1.698(5)
C23 Cl1 1.712(5)
C23 H23A 0.9700
C23 H23B 0.9700
